data_4309342
loop_
_publ_author_name
'Yan-Hui Shi'
'Wei-Zhong Chen'
'Kevin D. John'
'Ryan E. Da Re'
'Joshua L. Cohn'
'Guo-Lin Xu'
'Judith L. Eglin'
'Alfred P. Sattelberger'
'Curtis R. Hare'
'Tong Ren'

_publ_contact_author_address
; Department of Chemistry 
  University of Miami 
  PO BOX 249118 
  Coral Gables, FL 33124-0431 
  USA 
;
_publ_contact_author_email tren@miami.edu
_publ_contact_author_fax '(305) 284-1880'
_publ_contact_author_name 'Dr. Ren, Tong'
_publ_contact_author_phone '(305) 284-6617'
_publ_section_title
;
Diosmium(III) Compounds Supported by 2-Anilinopyridinate and Novel Alkynyl
Derivatives
;
_journal_name_full 'Inorganic Chemistry'
_journal_page_first 5719
_journal_page_last 5727
_journal_paper_doi 10.1021/ic050496r
_journal_volume 44
_journal_year 2005
_chemical_formula_sum 'C54 H54 N8 Os2 Si2'
_chemical_formula_weight 1251.63
_chemical_name_systematic
; 
 ? 
;
_space_group_IT_number 2
_symmetry_cell_setting triclinic
_symmetry_space_group_name_Hall '-P 1'
_symmetry_space_group_name_H-M 'P -1'
_atom_sites_solution_hydrogens geom
_atom_sites_solution_primary direct
_atom_sites_solution_secondary difmap
_audit_creation_method SHELXL-97
_cell_angle_alpha 70.64(3)
_cell_angle_beta 87.14(6)
_cell_angle_gamma 78.87(4)
_cell_formula_units_Z 2
_cell_length_a 10.745(5)
_cell_length_b 15.977(8)
_cell_length_c 17.931(9)
_cell_measurement_reflns_used 3656
_cell_measurement_temperature 300(2)
_cell_measurement_theta_max 23.13
_cell_measurement_theta_min 2.303
_cell_volume 2849(3)
_computing_cell_refinement 'Bruker SMART'
_computing_data_collection 'Bruker SMART'
_computing_data_reduction 'Bruker SAINT'
_computing_molecular_graphics 'Bruker SHELXTL'
_computing_publication_material 'Bruker SHELXTL'
_computing_structure_refinement 'SHELXL-97 (Sheldrick, 1997)'
_computing_structure_solution 'SHELXS-97 (Sheldrick, 1990)'
_diffrn_ambient_temperature 300(2)
_diffrn_measured_fraction_theta_full 0.987
_diffrn_measured_fraction_theta_max 0.987
_diffrn_measurement_device_type 'CCD area detector'
_diffrn_measurement_method 'phi and omega scans'
_diffrn_radiation_monochromator graphite
_diffrn_radiation_source 'fine-focus sealed tube'
_diffrn_radiation_type MoK\a
_diffrn_radiation_wavelength 0.71073
_diffrn_reflns_av_R_equivalents 0.0391
_diffrn_reflns_av_sigmaI/netI 0.1036
_diffrn_reflns_limit_h_max 6
_diffrn_reflns_limit_h_min -12
_diffrn_reflns_limit_k_max 18
_diffrn_reflns_limit_k_min -18
_diffrn_reflns_limit_l_max 21
_diffrn_reflns_limit_l_min -21
_diffrn_reflns_number 14536
_diffrn_reflns_theta_full 25.00
_diffrn_reflns_theta_max 25.00
_diffrn_reflns_theta_min 1.38
_exptl_absorpt_coefficient_mu 4.537
_exptl_absorpt_correction_T_max 1.000000
_exptl_absorpt_correction_T_min 0.581797
_exptl_absorpt_correction_type empirical
_exptl_absorpt_process_details
; 
  SADABS, Absorption corrections using Bruker CCD based on the method of 
  Bob Blessing.  Acta Cryst. 1995, A51, 33 
;
_exptl_crystal_colour black
_exptl_crystal_density_diffrn 1.459
_exptl_crystal_density_method 'not measured'
_exptl_crystal_description 'thin plate'
_exptl_crystal_F_000 1228
_exptl_crystal_size_max 0.36
_exptl_crystal_size_mid 0.15
_exptl_crystal_size_min 0.04
_refine_diff_density_max 2.052
_refine_diff_density_min -1.226
_refine_diff_density_rms 0.161
_refine_ls_extinction_method none
_refine_ls_goodness_of_fit_ref 1.022
_refine_ls_hydrogen_treatment mixed
_refine_ls_matrix_type full
_refine_ls_number_parameters 596
_refine_ls_number_reflns 9895
_refine_ls_number_restraints 0
_refine_ls_restrained_S_all 1.022
_refine_ls_R_factor_all 0.0889
_refine_ls_R_factor_gt 0.0470
_refine_ls_shift/su_max 0.001
_refine_ls_shift/su_mean 0.000
_refine_ls_structure_factor_coef Fsqd
_refine_ls_weighting_details 'calc w=1/[\s^2^(Fo^2^)+(0.0430P)^2^+0.0000P] where P=(Fo^2^+2Fc^2^)/3'
_refine_ls_weighting_scheme calc
_refine_ls_wR_factor_gt 0.1099
_refine_ls_wR_factor_ref 0.1236
_reflns_number_gt 5592
_reflns_number_total 9895
_reflns_threshold_expression >2sigma(I)
_cod_data_source_file ic050496rsi20050403_110503_5.cif
_cod_data_source_block compd4b
_cod_depositor_comments
;
The following automatic conversions were performed:
'_symmetry_cell_setting' value 'Triclinic' changed to 'triclinic'
according to '/home/saulius/struct/CIF-dictionaries/cif_core.dic'
dictionary named 'cif_core.dic' version 2.4.1 from
2010-06-29.

'_exptl_absorpt_correction_type' value 'Empirical' changed to
'empirical' according to
'/home/saulius/struct/CIF-dictionaries/cif_core.dic' dictionary named
'cif_core.dic' version 2.4.1 from 2010-06-29.

Automatic conversion script
Id: cif_fix_enum 1527 2010-12-29 10:47:43Z saulius 
;
_cod_original_cell_volume 2849(2)
_cod_database_code 4309342

loop_
_symmetry_equiv_pos_as_xyz
'x, y, z'
'-x, -y, -z'

loop_
_atom_site_label
_atom_site_type_symbol
_atom_site_fract_x
_atom_site_fract_y
_atom_site_fract_z
_atom_site_U_iso_or_equiv
_atom_site_adp_type
_atom_site_occupancy
_atom_site_symmetry_multiplicity
_atom_site_calc_flag
_atom_site_refinement_flags
_atom_site_disorder_assembly
_atom_site_disorder_group
Os1 Os 0.70921(4) 0.65891(3) 0.28782(3) 0.04660(15) Uani 1 1 d . . .
Os2 Os 0.66298(4) 0.81745(3) 0.28713(3) 0.04380(15) Uani 1 1 d . . .
N1 N 0.7724(8) 0.6297(5) 0.4043(5) 0.047(2) Uani 1 1 d . . .
N2 N 0.7792(8) 0.7818(5) 0.3821(5) 0.047(2) Uani 1 1 d . . .
N3 N 0.8889(8) 0.6977(5) 0.2494(5) 0.051(2) Uani 1 1 d . . .
N4 N 0.8039(7) 0.8531(5) 0.2138(5) 0.043(2) Uani 1 1 d . . .
N5 N 0.6450(8) 0.6999(5) 0.1746(5) 0.051(2) Uani 1 1 d . . .
N6 N 0.5400(8) 0.8347(5) 0.1936(5) 0.043(2) Uani 1 1 d . . .
N7 N 0.5418(7) 0.6313(5) 0.3295(5) 0.045(2) Uani 1 1 d . . .
N8 N 0.5165(7) 0.7588(5) 0.3669(5) 0.043(2) Uani 1 1 d . . .
C1 C 0.7892(11) 0.5291(9) 0.2893(7) 0.069(4) Uani 1 1 d . . .
C2 C 0.8341(12) 0.4620(10) 0.2878(8) 0.077(4) Uani 1 1 d . . .
C3 C 0.5685(11) 0.9420(8) 0.2880(6) 0.064(4) Uani 1 1 d . . .
C4 C 0.5120(12) 1.0097(8) 0.2931(7) 0.063(3) Uani 1 1 d . . .
C5 C 0.7943(10) 0.5424(7) 0.4565(7) 0.059(3) Uani 1 1 d . . .
H5A H 0.7707 0.4980 0.4405 0.070 Uiso 1 1 calc R . .
C6 C 0.8477(11) 0.5167(7) 0.5294(8) 0.063(3) Uani 1 1 d . . .
H6A H 0.8604 0.4565 0.5617 0.075 Uiso 1 1 calc R . .
C7 C 0.8827(11) 0.5814(8) 0.5547(7) 0.071(4) Uani 1 1 d . . .
H7A H 0.9199 0.5650 0.6044 0.086 Uiso 1 1 calc R . .
C8 C 0.8628(11) 0.6703(8) 0.5066(7) 0.062(3) Uani 1 1 d . . .
H8A H 0.8860 0.7141 0.5237 0.075 Uiso 1 1 calc R . .
C9 C 0.8070(10) 0.6938(7) 0.4316(6) 0.049(3) Uani 1 1 d . . .
C10 C 0.8440(10) 0.8475(7) 0.3950(6) 0.048(3) Uani 1 1 d . . .
C11 C 0.9716(11) 0.8433(7) 0.3769(6) 0.059(3) Uani 1 1 d . . .
H11A H 1.0150 0.7968 0.3599 0.071 Uiso 1 1 calc R . .
C12 C 1.0337(12) 0.9072(8) 0.3841(7) 0.067(3) Uani 1 1 d . . .
H12A H 1.1188 0.9046 0.3710 0.080 Uiso 1 1 calc R . .
C13 C 0.9727(14) 0.9742(9) 0.4102(8) 0.076(4) Uani 1 1 d . . .
H13A H 1.0151 1.0176 0.4153 0.091 Uiso 1 1 calc R . .
C14 C 0.8482(13) 0.9768(9) 0.4288(8) 0.081(4) Uani 1 1 d . . .
H14A H 0.8051 1.0233 0.4458 0.097 Uiso 1 1 calc R . .
C15 C 0.7849(11) 0.9131(8) 0.4231(7) 0.067(3) Uani 1 1 d . . .
H15A H 0.7008 0.9148 0.4387 0.081 Uiso 1 1 calc R . .
C16 C 0.9957(11) 0.6332(8) 0.2609(8) 0.078(4) Uani 1 1 d . . .
H16A H 0.9865 0.5737 0.2863 0.094 Uiso 1 1 calc R . .
C17 C 1.1142(12) 0.6476(8) 0.2388(9) 0.089(5) Uani 1 1 d . . .
H17A H 1.1837 0.6003 0.2510 0.107 Uiso 1 1 calc R . .
C18 C 1.1281(12) 0.7353(10) 0.1975(8) 0.085(4) Uani 1 1 d . . .
H18A H 1.2072 0.7476 0.1788 0.102 Uiso 1 1 calc R . .
C19 C 1.0275(12) 0.8019(8) 0.1845(7) 0.063(3) Uani 1 1 d . . .
H19A H 1.0358 0.8608 0.1559 0.076 Uiso 1 1 calc R . .
C20 C 0.9040(10) 0.7825(8) 0.2153(6) 0.053(3) Uani 1 1 d . . .
C21 C 0.8046(10) 0.9432(7) 0.1577(7) 0.053(3) Uani 1 1 d . . .
C22 C 0.8078(11) 0.9569(8) 0.0781(7) 0.065(3) Uani 1 1 d . . .
H22A H 0.8048 0.9101 0.0588 0.078 Uiso 1 1 calc R . .
C23 C 0.8159(12) 1.0462(9) 0.0251(8) 0.083(4) Uani 1 1 d . . .
H23A H 0.8188 1.0582 -0.0293 0.100 Uiso 1 1 calc R . .
C24 C 0.8194(14) 1.1127(9) 0.0567(11) 0.097(5) Uani 1 1 d . . .
H24A H 0.8260 1.1699 0.0225 0.116 Uiso 1 1 calc R . .
C25 C 0.8136(15) 1.0993(9) 0.1364(9) 0.095(5) Uani 1 1 d . . .
H25A H 0.8157 1.1467 0.1553 0.114 Uiso 1 1 calc R . .
C26 C 0.8043(11) 1.0132(7) 0.1892(7) 0.066(3) Uani 1 1 d . . .
H26A H 0.7981 1.0027 0.2433 0.079 Uiso 1 1 calc R . .
C27 C 0.6709(12) 0.6500(8) 0.1260(8) 0.066(3) Uani 1 1 d . . .
H27A H 0.7360 0.5998 0.1411 0.079 Uiso 1 1 calc R . .
C28 C 0.6091(15) 0.6675(9) 0.0567(9) 0.092(5) Uani 1 1 d . . .
H28A H 0.6334 0.6311 0.0254 0.111 Uiso 1 1 calc R . .
C29 C 0.5088(15) 0.7409(10) 0.0330(7) 0.084(4) Uani 1 1 d . . .
H29A H 0.4615 0.7526 -0.0126 0.101 Uiso 1 1 calc R . .
C30 C 0.4823(11) 0.7951(7) 0.0795(7) 0.064(3) Uani 1 1 d . . .
H30A H 0.4157 0.8444 0.0649 0.076 Uiso 1 1 calc R . .
C31 C 0.5539(10) 0.7779(7) 0.1492(6) 0.047(3) Uani 1 1 d . . .
C32 C 0.4339(11) 0.9096(7) 0.1696(6) 0.050(3) Uani 1 1 d . . .
C33 C 0.3193(10) 0.9016(7) 0.2080(7) 0.058(3) Uani 1 1 d . . .
H33A H 0.3111 0.8477 0.2471 0.070 Uiso 1 1 calc R . .
C34 C 0.2164(11) 0.9733(8) 0.1887(7) 0.068(3) Uani 1 1 d . . .
H34A H 0.1396 0.9664 0.2139 0.081 Uiso 1 1 calc R . .
C35 C 0.2282(13) 1.0545(9) 0.1321(8) 0.080(4) Uani 1 1 d . . .
H35A H 0.1603 1.1029 0.1202 0.096 Uiso 1 1 calc R . .
C36 C 0.3434(13) 1.0633(8) 0.0930(8) 0.075(4) Uani 1 1 d . . .
H36A H 0.3517 1.1174 0.0542 0.090 Uiso 1 1 calc R . .
C37 C 0.4457(11) 0.9910(7) 0.1121(7) 0.064(3) Uani 1 1 d . . .
H37A H 0.5223 0.9974 0.0863 0.076 Uiso 1 1 calc R . .
C38 C 0.4713(9) 0.6845(6) 0.3668(6) 0.039(3) Uani 1 1 d . . .
C39 C 0.3571(10) 0.6658(7) 0.4051(7) 0.052(3) Uani 1 1 d . . .
H39A H 0.3233 0.6184 0.4003 0.062 Uiso 1 1 calc R . .
C40 C 0.2977(11) 0.7138(8) 0.4472(7) 0.067(3) Uani 1 1 d . . .
H40A H 0.2221 0.7005 0.4716 0.081 Uiso 1 1 calc R . .
C41 C 0.3480(11) 0.7857(8) 0.4558(7) 0.070(4) Uani 1 1 d . . .
H41A H 0.3100 0.8182 0.4881 0.084 Uiso 1 1 calc R . .
C42 C 0.4563(11) 0.8056(7) 0.4140(7) 0.056(3) Uani 1 1 d . . .
H42A H 0.4898 0.8534 0.4181 0.067 Uiso 1 1 calc R . .
C43 C 0.4916(10) 0.5566(7) 0.3242(7) 0.048(3) Uani 1 1 d . . .
C44 C 0.4480(10) 0.5559(8) 0.2532(8) 0.063(3) Uani 1 1 d . . .
H44A H 0.4474 0.6065 0.2085 0.076 Uiso 1 1 calc R . .
C45 C 0.4059(12) 0.4834(9) 0.2467(9) 0.082(4) Uani 1 1 d . . .
H45A H 0.3736 0.4854 0.1988 0.098 Uiso 1 1 calc R . .
C46 C 0.4121(13) 0.4057(9) 0.3134(12) 0.095(5) Uani 1 1 d . . .
H46A H 0.3844 0.3553 0.3104 0.115 Uiso 1 1 calc R . .
C47 C 0.4594(13) 0.4051(8) 0.3831(10) 0.085(4) Uani 1 1 d . . .
H47A H 0.4640 0.3536 0.4273 0.101 Uiso 1 1 calc R . .
C48 C 0.5006(12) 0.4796(7) 0.3892(8) 0.074(4) Uani 1 1 d . . .
H48A H 0.5341 0.4775 0.4368 0.089 Uiso 1 1 calc R . .
C49 C 0.877(2) 0.2596(10) 0.3652(10) 0.167(9) Uani 1 1 d . . .
H49A H 0.9366 0.2620 0.4023 0.251 Uiso 1 1 calc R . .
H49B H 0.8990 0.2028 0.3557 0.251 Uiso 1 1 calc R . .
H49C H 0.7933 0.2656 0.3862 0.251 Uiso 1 1 calc R . .
C50 C 0.774(2) 0.3504(12) 0.1962(12) 0.192(11) Uani 1 1 d . . .
H50A H 0.7804 0.4003 0.1490 0.289 Uiso 1 1 calc R . .
H50B H 0.6889 0.3559 0.2148 0.289 Uiso 1 1 calc R . .
H50C H 0.7980 0.2949 0.1849 0.289 Uiso 1 1 calc R . .
C51 C 1.0475(17) 0.3467(11) 0.2380(12) 0.167(9) Uani 1 1 d . . .
H51A H 1.0504 0.3962 0.1900 0.251 Uiso 1 1 calc R . .
H51B H 1.0773 0.2907 0.2282 0.251 Uiso 1 1 calc R . .
H51C H 1.1005 0.3511 0.2776 0.251 Uiso 1 1 calc R . .
C52 C 0.2668(14) 1.1063(11) 0.3350(12) 0.149(7) Uani 1 1 d . . .
H52A H 0.2664 1.0583 0.3844 0.224 Uiso 1 1 calc R . .
H52B H 0.2249 1.0936 0.2950 0.224 Uiso 1 1 calc R . .
H52C H 0.2232 1.1621 0.3408 0.224 Uiso 1 1 calc R . .
C53 C 0.5104(18) 1.1416(10) 0.3824(10) 0.152(9) Uani 1 1 d . . .
H53A H 0.5960 1.1479 0.3675 0.229 Uiso 1 1 calc R . .
H53B H 0.5110 1.0935 0.4318 0.229 Uiso 1 1 calc R . .
H53C H 0.4645 1.1970 0.3880 0.229 Uiso 1 1 calc R . .
C54 C 0.4277(17) 1.2116(8) 0.2077(9) 0.127(7) Uani 1 1 d . . .
H54A H 0.5126 1.2179 0.1908 0.191 Uiso 1 1 calc R . .
H54B H 0.3834 1.2669 0.2144 0.191 Uiso 1 1 calc R . .
H54C H 0.3843 1.1984 0.1686 0.191 Uiso 1 1 calc R . .
Si1 Si 0.8823(4) 0.3508(2) 0.2731(3) 0.0821(12) Uani 1 1 d . . .
Si2 Si 0.4332(4) 1.1155(2) 0.3058(2) 0.0776(12) Uani 1 1 d . . .

loop_
_atom_site_aniso_label
_atom_site_aniso_U_11
_atom_site_aniso_U_22
_atom_site_aniso_U_33
_atom_site_aniso_U_23
_atom_site_aniso_U_13
_atom_site_aniso_U_12
Os1 0.0411(3) 0.0383(3) 0.0599(3) -0.0157(2) 0.0040(2) -0.0079(2)
Os2 0.0419(3) 0.0370(3) 0.0519(3) -0.0130(2) 0.0011(2) -0.0089(2)
N1 0.046(6) 0.033(5) 0.064(6) -0.016(4) -0.001(5) -0.011(4)
N2 0.047(6) 0.034(5) 0.060(6) -0.016(4) -0.009(5) -0.005(4)
N3 0.053(6) 0.027(5) 0.066(6) -0.005(4) 0.004(5) -0.012(4)
N4 0.038(5) 0.035(5) 0.060(6) -0.017(4) 0.004(4) -0.014(4)
N5 0.056(6) 0.040(5) 0.061(6) -0.020(5) 0.013(5) -0.016(5)
N6 0.041(5) 0.040(5) 0.046(5) -0.009(4) -0.005(4) -0.006(4)
N7 0.041(5) 0.028(4) 0.066(6) -0.019(4) 0.001(5) -0.003(4)
N8 0.043(5) 0.040(5) 0.048(5) -0.019(4) 0.009(4) -0.005(4)
C1 0.045(8) 0.079(9) 0.046(7) -0.009(7) 0.003(6) 0.054(7)
C2 0.046(8) 0.095(11) 0.091(11) -0.043(9) 0.005(7) 0.001(8)
C3 0.076(9) 0.069(8) 0.019(6) -0.008(6) -0.005(6) 0.037(7)
C4 0.073(9) 0.051(7) 0.063(8) -0.018(6) -0.003(7) -0.006(7)
C5 0.044(7) 0.045(7) 0.070(9) -0.004(6) 0.006(6) 0.002(6)
C6 0.058(8) 0.043(7) 0.080(10) -0.008(7) -0.002(7) -0.016(6)
C7 0.067(9) 0.066(9) 0.059(8) 0.002(7) -0.012(7) -0.001(7)
C8 0.067(8) 0.068(8) 0.051(8) -0.011(6) -0.006(7) -0.023(7)
C9 0.040(7) 0.038(6) 0.053(7) -0.001(5) -0.008(6) 0.004(5)
C10 0.043(7) 0.048(7) 0.056(7) -0.018(6) -0.004(6) -0.008(5)
C11 0.062(8) 0.061(8) 0.059(8) -0.022(6) -0.004(6) -0.021(6)
C12 0.057(8) 0.077(9) 0.078(9) -0.037(8) 0.003(7) -0.020(7)
C13 0.081(11) 0.072(9) 0.084(10) -0.021(8) -0.017(8) -0.036(8)
C14 0.078(10) 0.079(9) 0.111(12) -0.066(9) -0.010(9) -0.007(8)
C15 0.053(8) 0.073(9) 0.089(10) -0.044(8) -0.004(7) -0.009(7)
C16 0.039(8) 0.047(7) 0.132(13) -0.010(8) 0.002(8) -0.005(6)
C17 0.054(9) 0.047(8) 0.148(14) -0.014(8) 0.018(9) -0.005(7)
C18 0.040(8) 0.101(11) 0.114(12) -0.041(10) 0.014(8) -0.005(8)
C19 0.065(9) 0.064(8) 0.067(8) -0.022(7) 0.016(7) -0.031(7)
C20 0.038(7) 0.077(9) 0.044(7) -0.027(6) 0.004(5) -0.004(6)
C21 0.046(7) 0.046(7) 0.064(8) -0.010(6) 0.001(6) -0.015(5)
C22 0.067(9) 0.069(8) 0.059(8) -0.012(7) 0.000(7) -0.027(7)
C23 0.076(10) 0.079(10) 0.071(10) 0.009(8) 0.006(8) -0.020(8)
C24 0.091(11) 0.050(9) 0.125(15) 0.011(9) -0.002(11) -0.028(8)
C25 0.143(15) 0.051(9) 0.089(12) -0.015(8) 0.001(11) -0.026(9)
C26 0.079(9) 0.055(8) 0.060(8) -0.007(6) 0.001(7) -0.024(7)
C27 0.074(9) 0.057(8) 0.071(9) -0.034(7) 0.001(7) 0.004(7)
C28 0.113(13) 0.073(10) 0.090(12) -0.038(9) 0.005(10) 0.007(9)
C29 0.129(14) 0.101(11) 0.041(8) -0.032(8) 0.006(8) -0.049(10)
C30 0.064(8) 0.057(8) 0.063(8) -0.008(6) -0.016(7) -0.011(6)
C31 0.051(7) 0.052(7) 0.044(7) -0.018(6) -0.002(6) -0.020(6)
C32 0.059(8) 0.048(7) 0.044(7) -0.012(5) -0.004(6) -0.018(6)
C33 0.047(8) 0.056(7) 0.067(8) -0.010(6) 0.003(6) -0.018(6)
C34 0.046(8) 0.076(9) 0.075(9) -0.017(7) 0.000(7) -0.011(7)
C35 0.064(10) 0.073(10) 0.090(11) -0.023(8) -0.012(8) 0.012(8)
C36 0.087(11) 0.043(7) 0.081(10) -0.007(7) -0.016(9) 0.003(7)
C37 0.057(8) 0.056(8) 0.074(9) -0.016(7) 0.006(7) -0.012(6)
C38 0.039(6) 0.026(5) 0.050(7) -0.005(5) -0.004(5) -0.010(5)
C39 0.043(7) 0.039(6) 0.072(8) -0.020(6) 0.008(6) -0.001(5)
C40 0.059(8) 0.064(8) 0.083(10) -0.028(7) 0.025(7) -0.021(7)
C41 0.059(8) 0.087(10) 0.069(9) -0.042(7) 0.025(7) -0.005(7)
C42 0.066(8) 0.041(6) 0.069(8) -0.018(6) 0.014(7) -0.033(6)
C43 0.042(7) 0.043(6) 0.065(8) -0.020(6) 0.001(6) -0.015(5)
C44 0.053(8) 0.054(7) 0.085(10) -0.024(7) -0.001(7) -0.011(6)
C45 0.067(9) 0.071(9) 0.121(13) -0.048(9) -0.005(9) -0.014(8)
C46 0.063(10) 0.055(9) 0.183(18) -0.055(11) 0.001(11) -0.015(7)
C47 0.080(11) 0.051(8) 0.111(12) -0.009(8) 0.004(9) -0.018(7)
C48 0.098(11) 0.042(7) 0.080(10) -0.009(7) -0.013(8) -0.029(7)
C49 0.26(3) 0.096(13) 0.141(17) -0.042(12) 0.094(17) -0.046(14)
C50 0.22(3) 0.17(2) 0.22(2) -0.124(18) -0.08(2) 0.014(18)
C51 0.151(19) 0.111(15) 0.21(2) -0.041(14) 0.063(17) 0.005(13)
C52 0.090(13) 0.152(17) 0.20(2) -0.078(15) 0.013(14) 0.015(12)
C53 0.23(2) 0.089(12) 0.158(17) -0.075(12) -0.074(16) -0.001(13)
C54 0.192(19) 0.061(9) 0.118(14) -0.019(9) -0.035(13) -0.007(11)
Si1 0.090(3) 0.052(2) 0.104(3) -0.035(2) 0.025(3) -0.003(2)
Si2 0.098(3) 0.048(2) 0.086(3) -0.029(2) -0.009(2) 0.002(2)

loop_
_atom_type_symbol
_atom_type_description
_atom_type_scat_dispersion_real
_atom_type_scat_dispersion_imag
_atom_type_scat_source
C C 0.0033 0.0016 'International Tables Vol C Tables 4.2.6.8 and 6.1.1.4'
H H 0.0000 0.0000 'International Tables Vol C Tables 4.2.6.8 and 6.1.1.4'
N N 0.0061 0.0033 'International Tables Vol C Tables 4.2.6.8 and 6.1.1.4'
Si Si 0.0817 0.0704 'International Tables Vol C Tables 4.2.6.8 and 6.1.1.4'
Os Os -1.2165 7.6030 'International Tables Vol C Tables 4.2.6.8 and 6.1.1.4'

loop_
_geom_angle_atom_site_label_1
_geom_angle_atom_site_label_2
_geom_angle_atom_site_label_3
_geom_angle
_geom_angle_site_symmetry_1
_geom_angle_site_symmetry_3
_geom_angle_publ_flag
N7 Os1 N5 91.7(3) . . ?
N7 Os1 C1 96.3(4) . . ?
N5 Os1 C1 94.2(4) . . ?
N7 Os1 N1 89.1(3) . . ?
N5 Os1 N1 174.5(3) . . ?
C1 Os1 N1 91.2(4) . . ?
N7 Os1 N3 174.3(3) . . ?
N5 Os1 N3 91.4(3) . . ?
C1 Os1 N3 88.2(4) . . ?
N1 Os1 N3 87.4(3) . . ?
N7 Os1 Os2 95.3(2) . . ?
N5 Os1 Os2 90.3(2) . . ?
C1 Os1 Os2 167.4(4) . . ?
N1 Os1 Os2 84.1(2) . . ?
N3 Os1 Os2 79.9(2) . . ?
N4 Os2 N2 91.2(3) . . ?
N4 Os2 C3 100.5(4) . . ?
N2 Os2 C3 100.4(4) . . ?
N4 Os2 N6 92.5(3) . . ?
N2 Os2 N6 171.7(3) . . ?
C3 Os2 N6 86.3(4) . . ?
N4 Os2 N8 171.9(3) . . ?
N2 Os2 N8 88.6(3) . . ?
C3 Os2 N8 87.5(4) . . ?
N6 Os2 N8 86.7(3) . . ?
N4 Os2 Os1 93.7(2) . . ?
N2 Os2 Os1 89.7(2) . . ?
C3 Os2 Os1 162.3(4) . . ?
N6 Os2 Os1 82.7(2) . . ?
N8 Os2 Os1 78.2(2) . . ?
C5 N1 C9 115.3(9) . . ?
C5 N1 Os1 121.4(7) . . ?
C9 N1 Os1 123.0(6) . . ?
C9 N2 C10 118.7(8) . . ?
C9 N2 Os2 121.0(7) . . ?
C10 N2 Os2 120.1(6) . . ?
C20 N3 C16 116.4(9) . . ?
C20 N3 Os1 124.0(7) . . ?
C16 N3 Os1 119.6(7) . . ?
C20 N4 C21 119.8(9) . . ?
C20 N4 Os2 114.8(6) . . ?
C21 N4 Os2 125.3(7) . . ?
C27 N5 C31 117.2(9) . . ?
C27 N5 Os1 124.4(8) . . ?
C31 N5 Os1 117.6(7) . . ?
C31 N6 C32 114.4(8) . . ?
C31 N6 Os2 123.6(7) . . ?
C32 N6 Os2 122.0(6) . . ?
C38 N7 C43 117.4(8) . . ?
C38 N7 Os1 118.5(6) . . ?
C43 N7 Os1 124.1(7) . . ?
C38 N8 C42 117.1(9) . . ?
C38 N8 Os2 124.9(7) . . ?
C42 N8 Os2 117.5(6) . . ?
C2 C1 Os1 177.4(14) . . ?
C1 C2 Si1 168.6(14) . . ?
C4 C3 Os2 175.6(11) . . ?
C3 C4 Si2 175.7(12) . . ?
C6 C5 N1 125.0(11) . . ?
C5 C6 C7 118.5(11) . . ?
C6 C7 C8 120.3(11) . . ?
C7 C8 C9 119.2(11) . . ?
N2 C9 N1 116.1(9) . . ?
N2 C9 C8 122.2(10) . . ?
N1 C9 C8 121.7(9) . . ?
C15 C10 C11 118.7(10) . . ?
C15 C10 N2 122.6(10) . . ?
C11 C10 N2 118.7(10) . . ?
C12 C11 C10 120.1(12) . . ?
C13 C12 C11 120.7(12) . . ?
C12 C13 C14 118.6(12) . . ?
C13 C14 C15 121.8(12) . . ?
C10 C15 C14 120.0(12) . . ?
C17 C16 N3 126.0(11) . . ?
C16 C17 C18 117.5(12) . . ?
C19 C18 C17 119.6(12) . . ?
C18 C19 C20 120.0(11) . . ?
N3 C20 N4 119.7(10) . . ?
N3 C20 C19 120.1(10) . . ?
N4 C20 C19 120.1(10) . . ?
C22 C21 C26 122.6(11) . . ?
C22 C21 N4 120.2(10) . . ?
C26 C21 N4 117.2(10) . . ?
C21 C22 C23 118.2(12) . . ?
C24 C23 C22 118.5(14) . . ?
C23 C24 C25 123.3(13) . . ?
C24 C25 C26 119.2(13) . . ?
C25 C26 C21 118.1(12) . . ?
N5 C27 C28 125.0(12) . . ?
C27 C28 C29 119.2(13) . . ?
C30 C29 C28 117.6(12) . . ?
C29 C30 C31 121.7(12) . . ?
N6 C31 N5 117.0(9) . . ?
N6 C31 C30 124.2(10) . . ?
N5 C31 C30 118.8(10) . . ?
C33 C32 C37 119.0(11) . . ?
C33 C32 N6 119.0(9) . . ?
C37 C32 N6 121.8(10) . . ?
C32 C33 C34 120.8(11) . . ?
C35 C34 C33 120.2(12) . . ?
C34 C35 C36 119.4(12) . . ?
C37 C36 C35 120.1(12) . . ?
C32 C37 C36 120.4(12) . . ?
N7 C38 N8 116.7(9) . . ?
N7 C38 C39 123.0(9) . . ?
N8 C38 C39 120.3(10) . . ?
C40 C39 C38 121.3(11) . . ?
C39 C40 C41 120.2(11) . . ?
C42 C41 C40 117.0(11) . . ?
N8 C42 C41 123.5(10) . . ?
C48 C43 C44 118.9(10) . . ?
C48 C43 N7 119.1(10) . . ?
C44 C43 N7 121.6(10) . . ?
C45 C44 C43 122.1(12) . . ?
C44 C45 C46 118.8(14) . . ?
C47 C46 C45 119.2(13) . . ?
C46 C47 C48 121.5(13) . . ?
C43 C48 C47 119.4(12) . . ?
C49 Si1 C50 113.0(10) . . ?
C49 Si1 C51 109.6(9) . . ?
C50 Si1 C51 111.1(10) . . ?
C49 Si1 C2 110.9(7) . . ?
C50 Si1 C2 106.3(7) . . ?
C51 Si1 C2 105.6(7) . . ?
C4 Si2 C53 112.4(6) . . ?
C4 Si2 C52 108.4(7) . . ?
C53 Si2 C52 108.6(9) . . ?
C4 Si2 C54 109.9(7) . . ?
C53 Si2 C54 110.1(7) . . ?
C52 Si2 C54 107.4(8) . . ?

loop_
_geom_bond_atom_site_label_1
_geom_bond_atom_site_label_2
_geom_bond_distance
_geom_bond_site_symmetry_2
_geom_bond_publ_flag
Os1 N7 1.986(8) . ?
Os1 N5 2.027(9) . ?
Os1 C1 2.079(12) . ?
Os1 N1 2.100(8) . ?
Os1 N3 2.153(8) . ?
Os1 Os2 2.4814(14) . ?
Os2 N4 1.996(8) . ?
Os2 N2 2.020(8) . ?
Os2 C3 2.057(12) . ?
Os2 N6 2.099(8) . ?
Os2 N8 2.205(8) . ?
N1 C5 1.381(12) . ?
N1 C9 1.389(12) . ?
N2 C9 1.375(11) . ?
N2 C10 1.448(12) . ?
N3 C20 1.328(12) . ?
N3 C16 1.359(13) . ?
N4 C20 1.394(12) . ?
N4 C21 1.458(12) . ?
N5 C27 1.351(13) . ?
N5 C31 1.385(12) . ?
N6 C31 1.376(12) . ?
N6 C32 1.448(13) . ?
N7 C38 1.350(12) . ?
N7 C43 1.432(11) . ?
N8 C38 1.366(11) . ?
N8 C42 1.367(13) . ?
C1 C2 1.095(15) . ?
C2 Si1 1.853(14) . ?
C3 C4 1.163(14) . ?
C4 Si2 1.819(12) . ?
C5 C6 1.354(14) . ?
C6 C7 1.376(15) . ?
C7 C8 1.377(14) . ?
C8 C9 1.403(14) . ?
C10 C15 1.347(14) . ?
C10 C11 1.388(15) . ?
C11 C12 1.365(14) . ?
C12 C13 1.350(16) . ?
C13 C14 1.359(17) . ?
C14 C15 1.360(15) . ?
C16 C17 1.354(16) . ?
C17 C18 1.385(16) . ?
C18 C19 1.332(15) . ?
C19 C20 1.461(14) . ?
C21 C22 1.369(15) . ?
C21 C26 1.409(15) . ?
C22 C23 1.445(15) . ?
C23 C24 1.366(18) . ?
C24 C25 1.373(19) . ?
C25 C26 1.407(15) . ?
C27 C28 1.357(16) . ?
C28 C29 1.394(17) . ?
C29 C30 1.374(16) . ?
C30 C31 1.421(13) . ?
C32 C33 1.388(14) . ?
C32 C37 1.390(13) . ?
C33 C34 1.393(15) . ?
C34 C35 1.381(15) . ?
C35 C36 1.399(18) . ?
C36 C37 1.395(15) . ?
C38 C39 1.410(13) . ?
C39 C40 1.309(14) . ?
C40 C41 1.415(15) . ?
C41 C42 1.384(14) . ?
C43 C48 1.377(14) . ?
C43 C44 1.383(14) . ?
C44 C45 1.364(14) . ?
C45 C46 1.403(18) . ?
C46 C47 1.369(18) . ?
C47 C48 1.385(15) . ?
C49 Si1 1.810(16) . ?
C50 Si1 1.848(16) . ?
C51 Si1 1.850(18) . ?
C52 Si2 1.858(16) . ?
C53 Si2 1.837(13) . ?
C54 Si2 1.908(14) . ?

loop_
_geom_torsion_atom_site_label_1
_geom_torsion_atom_site_label_2
_geom_torsion_atom_site_label_3
_geom_torsion_atom_site_label_4
_geom_torsion
_geom_torsion_site_symmetry_1
_geom_torsion_site_symmetry_2
_geom_torsion_site_symmetry_3
_geom_torsion_site_symmetry_4
_geom_torsion_publ_flag
N7 Os1 Os2 N4 -162.4(3) . . . . ?
N5 Os1 Os2 N4 -70.6(3) . . . . ?
C1 Os1 Os2 N4 40.5(15) . . . . ?
N1 Os1 Os2 N4 109.1(3) . . . . ?
N3 Os1 Os2 N4 20.7(3) . . . . ?
N7 Os1 Os2 N2 106.4(3) . . . . ?
N5 Os1 Os2 N2 -161.8(3) . . . . ?
C1 Os1 Os2 N2 -50.8(15) . . . . ?
N1 Os1 Os2 N2 17.9(3) . . . . ?
N3 Os1 Os2 N2 -70.5(3) . . . . ?
N7 Os1 Os2 C3 -18.7(9) . . . . ?
N5 Os1 Os2 C3 73.0(9) . . . . ?
C1 Os1 Os2 C3 -175.9(17) . . . . ?
N1 Os1 Os2 C3 -107.2(9) . . . . ?
N3 Os1 Os2 C3 164.4(9) . . . . ?
N7 Os1 Os2 N6 -70.4(3) . . . . ?
N5 Os1 Os2 N6 21.4(3) . . . . ?
C1 Os1 Os2 N6 132.5(15) . . . . ?
N1 Os1 Os2 N6 -158.9(3) . . . . ?
N3 Os1 Os2 N6 112.7(3) . . . . ?
N7 Os1 Os2 N8 17.8(3) . . . . ?
N5 Os1 Os2 N8 109.5(3) . . . . ?
C1 Os1 Os2 N8 -139.4(14) . . . . ?
N1 Os1 Os2 N8 -70.7(3) . . . . ?
N3 Os1 Os2 N8 -159.2(3) . . . . ?
N7 Os1 N1 C5 70.7(8) . . . . ?
N5 Os1 N1 C5 169(3) . . . . ?
C1 Os1 N1 C5 -25.6(9) . . . . ?
N3 Os1 N1 C5 -113.8(8) . . . . ?
Os2 Os1 N1 C5 166.2(8) . . . . ?
N7 Os1 N1 C9 -116.0(8) . . . . ?
N5 Os1 N1 C9 -18(4) . . . . ?
C1 Os1 N1 C9 147.7(9) . . . . ?
N3 Os1 N1 C9 59.5(8) . . . . ?
Os2 Os1 N1 C9 -20.6(8) . . . . ?
N4 Os2 N2 C9 -116.1(8) . . . . ?
C3 Os2 N2 C9 142.9(9) . . . . ?
N6 Os2 N2 C9 0(3) . . . . ?
N8 Os2 N2 C9 55.7(8) . . . . ?
Os1 Os2 N2 C9 -22.5(8) . . . . ?
N4 Os2 N2 C10 58.2(8) . . . . ?
C3 Os2 N2 C10 -42.8(9) . . . . ?
N6 Os2 N2 C10 175(2) . . . . ?
N8 Os2 N2 C10 -129.9(8) . . . . ?
Os1 Os2 N2 C10 151.9(8) . . . . ?
N7 Os1 N3 C20 -55(3) . . . . ?
N5 Os1 N3 C20 67.5(9) . . . . ?
C1 Os1 N3 C20 161.6(9) . . . . ?
N1 Os1 N3 C20 -107.1(9) . . . . ?
Os2 Os1 N3 C20 -22.6(8) . . . . ?
N7 Os1 N3 C16 124(3) . . . . ?
N5 Os1 N3 C16 -113.5(9) . . . . ?
C1 Os1 N3 C16 -19.4(10) . . . . ?
N1 Os1 N3 C16 71.9(9) . . . . ?
Os2 Os1 N3 C16 156.4(9) . . . . ?
N2 Os2 N4 C20 64.1(7) . . . . ?
C3 Os2 N4 C20 164.8(7) . . . . ?
N6 Os2 N4 C20 -108.5(7) . . . . ?
N8 Os2 N4 C20 -25(2) . . . . ?
Os1 Os2 N4 C20 -25.7(7) . . . . ?
N2 Os2 N4 C21 -119.9(8) . . . . ?
C3 Os2 N4 C21 -19.1(8) . . . . ?
N6 Os2 N4 C21 67.5(8) . . . . ?
N8 Os2 N4 C21 151.2(19) . . . . ?
Os1 Os2 N4 C21 150.3(7) . . . . ?
N7 Os1 N5 C27 -102.6(9) . . . . ?
C1 Os1 N5 C27 -6.2(10) . . . . ?
N1 Os1 N5 C27 159(3) . . . . ?
N3 Os1 N5 C27 82.1(9) . . . . ?
Os2 Os1 N5 C27 162.0(9) . . . . ?
N7 Os1 N5 C31 67.3(7) . . . . ?
C1 Os1 N5 C31 163.7(8) . . . . ?
N1 Os1 N5 C31 -31(4) . . . . ?
N3 Os1 N5 C31 -107.9(7) . . . . ?
Os2 Os1 N5 C31 -28.1(7) . . . . ?
N4 Os2 N6 C31 70.9(8) . . . . ?
N2 Os2 N6 C31 -45(3) . . . . ?
C3 Os2 N6 C31 171.3(8) . . . . ?
N8 Os2 N6 C31 -101.0(8) . . . . ?
Os1 Os2 N6 C31 -22.5(7) . . . . ?
N4 Os2 N6 C32 -107.8(7) . . . . ?
N2 Os2 N6 C32 136(2) . . . . ?
C3 Os2 N6 C32 -7.3(8) . . . . ?
N8 Os2 N6 C32 80.3(7) . . . . ?
Os1 Os2 N6 C32 158.9(7) . . . . ?
N5 Os1 N7 C38 -110.0(7) . . . . ?
C1 Os1 N7 C38 155.6(8) . . . . ?
N1 Os1 N7 C38 64.5(7) . . . . ?
N3 Os1 N7 C38 13(4) . . . . ?
Os2 Os1 N7 C38 -19.5(7) . . . . ?
N5 Os1 N7 C43 71.5(8) . . . . ?
C1 Os1 N7 C43 -22.9(9) . . . . ?
N1 Os1 N7 C43 -114.0(8) . . . . ?
N3 Os1 N7 C43 -166(3) . . . . ?
Os2 Os1 N7 C43 162.0(8) . . . . ?
N4 Os2 N8 C38 -25(2) . . . . ?
N2 Os2 N8 C38 -113.9(8) . . . . ?
C3 Os2 N8 C38 145.7(8) . . . . ?
N6 Os2 N8 C38 59.3(8) . . . . ?
Os1 Os2 N8 C38 -23.9(7) . . . . ?
N4 Os2 N8 C42 162.8(18) . . . . ?
N2 Os2 N8 C42 73.8(8) . . . . ?
C3 Os2 N8 C42 -26.7(8) . . . . ?
N6 Os2 N8 C42 -113.1(8) . . . . ?
Os1 Os2 N8 C42 163.7(7) . . . . ?
N7 Os1 C1 C2 151(30) . . . . ?
N5 Os1 C1 C2 59(30) . . . . ?
N1 Os1 C1 C2 -120(30) . . . . ?
N3 Os1 C1 C2 -32(30) . . . . ?
Os2 Os1 C1 C2 -52(31) . . . . ?
Os1 C1 C2 Si1 -96(31) . . . . ?
N4 Os2 C3 C4 -156(16) . . . . ?
N2 Os2 C3 C4 -63(16) . . . . ?
N6 Os2 C3 C4 112(16) . . . . ?
N8 Os2 C3 C4 25(16) . . . . ?
Os1 Os2 C3 C4 61(16) . . . . ?
Os2 C3 C4 Si2 82(26) . . . . ?
C9 N1 C5 C6 -1.2(16) . . . . ?
Os1 N1 C5 C6 172.6(9) . . . . ?
N1 C5 C6 C7 0.4(19) . . . . ?
C5 C6 C7 C8 0.4(19) . . . . ?
C6 C7 C8 C9 -0.3(19) . . . . ?
C10 N2 C9 N1 -162.0(9) . . . . ?
Os2 N2 C9 N1 12.4(13) . . . . ?
C10 N2 C9 C8 20.3(16) . . . . ?
Os2 N2 C9 C8 -165.3(9) . . . . ?
C5 N1 C9 N2 -176.4(9) . . . . ?
Os1 N1 C9 N2 9.9(13) . . . . ?
C5 N1 C9 C8 1.3(15) . . . . ?
Os1 N1 C9 C8 -172.4(8) . . . . ?
C7 C8 C9 N2 177.0(11) . . . . ?
C7 C8 C9 N1 -0.6(18) . . . . ?
C9 N2 C10 C15 -109.2(13) . . . . ?
Os2 N2 C10 C15 76.3(13) . . . . ?
C9 N2 C10 C11 71.5(14) . . . . ?
Os2 N2 C10 C11 -103.0(10) . . . . ?
C15 C10 C11 C12 -3.1(17) . . . . ?
N2 C10 C11 C12 176.3(10) . . . . ?
C10 C11 C12 C13 1.2(19) . . . . ?
C11 C12 C13 C14 0(2) . . . . ?
C12 C13 C14 C15 1(2) . . . . ?
C11 C10 C15 C14 4.0(18) . . . . ?
N2 C10 C15 C14 -175.3(11) . . . . ?
C13 C14 C15 C10 -3(2) . . . . ?
C20 N3 C16 C17 -2(2) . . . . ?
Os1 N3 C16 C17 179.0(12) . . . . ?
N3 C16 C17 C18 -3(2) . . . . ?
C16 C17 C18 C19 3(2) . . . . ?
C17 C18 C19 C20 1(2) . . . . ?
C16 N3 C20 N4 -168.9(10) . . . . ?
Os1 N3 C20 N4 10.1(14) . . . . ?
C16 N3 C20 C19 6.7(16) . . . . ?
Os1 N3 C20 C19 -174.3(8) . . . . ?
C21 N4 C20 N3 -161.7(9) . . . . ?
Os2 N4 C20 N3 14.6(12) . . . . ?
C21 N4 C20 C19 22.7(14) . . . . ?
Os2 N4 C20 C19 -161.1(8) . . . . ?
C18 C19 C20 N3 -6.6(18) . . . . ?
C18 C19 C20 N4 169.0(11) . . . . ?
C20 N4 C21 C22 59.6(13) . . . . ?
Os2 N4 C21 C22 -116.2(10) . . . . ?
C20 N4 C21 C26 -119.3(11) . . . . ?
Os2 N4 C21 C26 64.9(11) . . . . ?
C26 C21 C22 C23 2.4(17) . . . . ?
N4 C21 C22 C23 -176.4(10) . . . . ?
C21 C22 C23 C24 -0.3(19) . . . . ?
C22 C23 C24 C25 -1(2) . . . . ?
C23 C24 C25 C26 0(2) . . . . ?
C24 C25 C26 C21 2(2) . . . . ?
C22 C21 C26 C25 -3.0(18) . . . . ?
N4 C21 C26 C25 175.8(10) . . . . ?
C31 N5 C27 C28 -4.3(18) . . . . ?
Os1 N5 C27 C28 165.7(11) . . . . ?
N5 C27 C28 C29 -2(2) . . . . ?
C27 C28 C29 C30 4(2) . . . . ?
C28 C29 C30 C31 0.1(19) . . . . ?
C32 N6 C31 N5 -173.3(8) . . . . ?
Os2 N6 C31 N5 8.0(13) . . . . ?
C32 N6 C31 C30 7.5(15) . . . . ?
Os2 N6 C31 C30 -171.2(8) . . . . ?
C27 N5 C31 N6 -171.5(9) . . . . ?
Os1 N5 C31 N6 17.9(12) . . . . ?
C27 N5 C31 C30 7.8(15) . . . . ?
Os1 N5 C31 C30 -162.9(8) . . . . ?
C29 C30 C31 N6 173.3(11) . . . . ?
C29 C30 C31 N5 -5.9(17) . . . . ?
C31 N6 C32 C33 95.3(11) . . . . ?
Os2 N6 C32 C33 -85.9(11) . . . . ?
C31 N6 C32 C37 -88.3(12) . . . . ?
Os2 N6 C32 C37 90.5(11) . . . . ?
C37 C32 C33 C34 1.1(17) . . . . ?
N6 C32 C33 C34 177.6(10) . . . . ?
C32 C33 C34 C35 -1.7(18) . . . . ?
C33 C34 C35 C36 1.7(19) . . . . ?
C34 C35 C36 C37 -1(2) . . . . ?
C33 C32 C37 C36 -0.5(17) . . . . ?
N6 C32 C37 C36 -176.9(10) . . . . ?
C35 C36 C37 C32 0.5(19) . . . . ?
C43 N7 C38 N8 -175.8(8) . . . . ?
Os1 N7 C38 N8 5.6(12) . . . . ?
C43 N7 C38 C39 4.8(15) . . . . ?
Os1 N7 C38 C39 -173.8(7) . . . . ?
C42 N8 C38 N7 -170.7(8) . . . . ?
Os2 N8 C38 N7 16.9(12) . . . . ?
C42 N8 C38 C39 8.6(14) . . . . ?
Os2 N8 C38 C39 -163.8(7) . . . . ?
N7 C38 C39 C40 173.2(10) . . . . ?
N8 C38 C39 C40 -6.1(16) . . . . ?
C38 C39 C40 C41 -0.5(18) . . . . ?
C39 C40 C41 C42 4.0(18) . . . . ?
C38 N8 C42 C41 -5.1(16) . . . . ?
Os2 N8 C42 C41 167.9(9) . . . . ?
C40 C41 C42 N8 -1.2(18) . . . . ?
C38 N7 C43 C48 -78.6(13) . . . . ?
Os1 N7 C43 C48 99.8(12) . . . . ?
C38 N7 C43 C44 109.1(12) . . . . ?
Os1 N7 C43 C44 -72.4(12) . . . . ?
C48 C43 C44 C45 4.4(18) . . . . ?
N7 C43 C44 C45 176.7(11) . . . . ?
C43 C44 C45 C46 -2.8(19) . . . . ?
C44 C45 C46 C47 0(2) . . . . ?
C45 C46 C47 C48 0(2) . . . . ?
C44 C43 C48 C47 -3.6(19) . . . . ?
N7 C43 C48 C47 -176.0(11) . . . . ?
C46 C47 C48 C43 1(2) . . . . ?
C1 C2 Si1 C49 -112(7) . . . . ?
C1 C2 Si1 C50 11(7) . . . . ?
C1 C2 Si1 C51 129(7) . . . . ?
C3 C4 Si2 C53 -11(17) . . . . ?
C3 C4 Si2 C52 -131(17) . . . . ?
C3 C4 Si2 C54 112(17) . . . . ?
